data_7158222
loop_
_publ_author_name
'Maeda, Hiromitsu'
'Haketa, Yohei'
'Murata, Tomoki'
'Ohta, Eriko'
'Murata, Tai'
'Yasuda, Nobuhiro'

_publ_section_title
;
 Self-assemblies of anionic-unit-introduced anion-responsive \p-electronic
 molecules
;
_journal_issue 34
_journal_name_full 'Organic &amp; Biomolecular Chemistry'
_journal_page_first 7369
_journal_page_last 7373
_journal_paper_doi 10.1039/D1OB01094H
_journal_volume 19
_journal_year 2021
_chemical_formula_moiety 'C18 H14 B F N2 O4'
_chemical_formula_sum 'C18 H14 B F N2 O4'
_chemical_formula_weight 352.12
_space_group_crystal_system monoclinic
_space_group_IT_number 14
_space_group_name_Hall '-P 2ybc'
_space_group_name_H-M_alt 'P 1 21/c 1'
_atom_sites_solution_hydrogens geom
_audit_creation_method SHELXL-2014/7
_audit_update_record
;
2021-05-29 deposited with the CCDC.	2021-08-06 downloaded from the CCDC.
;
_cell_angle_alpha 90
_cell_angle_beta 91.923(10)
_cell_angle_gamma 90
_cell_formula_units_Z 4
_cell_length_a 5.2370(10)
_cell_length_b 8.7976(15)
_cell_length_c 34.892(5)
_cell_measurement_reflns_used 11992
_cell_measurement_temperature 90(2)
_cell_measurement_theta_max 29.083
_cell_measurement_theta_min 1.332
_cell_volume 1606.7(5)
_computing_cell_refinement 'Rapid Auto(Rigaku)'
_computing_data_collection 'Rapid Auto(Rigaku)'
_computing_data_reduction 'Rapid Auto(Rigaku)'
_computing_structure_refinement 'SHELXL-2014/7 (Sheldrick, 2014)'
_computing_structure_solution 'SHELXS-97 (Sheldrick, 1990)'
_diffrn_ambient_temperature 90(2)
_diffrn_detector_area_resol_mean 13.33
_diffrn_measured_fraction_theta_full 0.995
_diffrn_measured_fraction_theta_max 0.995
_diffrn_measurement_device_type 'DECTRIS EIGER X 1M'
_diffrn_measurement_method 'Shutterless \w scans'
_diffrn_radiation_monochromator 'Si(111) Channel Cut'
_diffrn_radiation_type Synchrotron
_diffrn_radiation_wavelength 0.81088
_diffrn_reflns_av_R_equivalents 0.2288
_diffrn_reflns_av_unetI/netI 0.2172
_diffrn_reflns_Laue_measured_fraction_full 0.995
_diffrn_reflns_Laue_measured_fraction_max 0.995
_diffrn_reflns_limit_h_max 6
_diffrn_reflns_limit_h_min -6
_diffrn_reflns_limit_k_max 10
_diffrn_reflns_limit_k_min -10
_diffrn_reflns_limit_l_max 41
_diffrn_reflns_limit_l_min -36
_diffrn_reflns_number 11992
_diffrn_reflns_point_group_measured_fraction_full 0.995
_diffrn_reflns_point_group_measured_fraction_max 0.995
_diffrn_reflns_theta_full 29.083
_diffrn_reflns_theta_max 29.083
_diffrn_reflns_theta_min 1.332
_diffrn_source 'synchrotron radiation SPring-8 BL40XU'
_exptl_absorpt_coefficient_mu 0.148
_exptl_absorpt_correction_T_max 1.000
_exptl_absorpt_correction_T_min 0.514
_exptl_absorpt_correction_type multi-scan
_exptl_absorpt_process_details 'ABSCOR (T.Higashi, 2001)'
_exptl_crystal_colour yellow
_exptl_crystal_density_diffrn 1.456
_exptl_crystal_density_meas ?
_exptl_crystal_description prism
_exptl_crystal_F_000 728
_exptl_crystal_size_max 0.020
_exptl_crystal_size_mid 0.005
_exptl_crystal_size_min 0.005
_refine_diff_density_max 0.320
_refine_diff_density_min -0.361
_refine_diff_density_rms 0.077
_refine_ls_extinction_method none
_refine_ls_goodness_of_fit_ref 0.943
_refine_ls_hydrogen_treatment constr
_refine_ls_matrix_type full
_refine_ls_number_parameters 236
_refine_ls_number_reflns 2891
_refine_ls_number_restraints 0
_refine_ls_restrained_S_all 0.943
_refine_ls_R_factor_all 0.2164
_refine_ls_R_factor_gt 0.0867
_refine_ls_shift/su_max 0.000
_refine_ls_shift/su_mean 0.000
_refine_ls_structure_factor_coef Fsqd
_refine_ls_weighting_details 'w=1/[\s^2^(Fo^2^)+(0.0698P)^2^] where P=(Fo^2^+2Fc^2^)/3'
_refine_ls_weighting_scheme calc
_refine_ls_wR_factor_gt 0.1700
_refine_ls_wR_factor_ref 0.2270
_reflns_Friedel_coverage 0.000
_reflns_number_gt 1164
_reflns_number_total 2891
_reflns_threshold_expression 'I > 2\s(I)'
_cod_data_source_file d1ob01094h2.cif
_cod_data_source_block ydkr_a
_cod_depositor_comments
;
The following automatic conversions were performed:

data item '_exptl_crystal_density_meas' value 'not measured' was
changed to '?' -- the value is perceived as not measured.

Automatic conversion script
Id: cif_fix_values 7556 2019-12-06 15:28:31Z antanas 

 Adding full bibliography for 7158218--7158229.cif.
;
_cod_original_sg_symbol_H-M 'P 21/c'
_cod_database_code 7158222
_shelx_shelxl_version_number 2014/7
_shelx_space_group_comment
;
The symmetry employed for this shelxl refinement is uniquely defined
by the following loop, which should always be used as a source of
symmetry information in preference to the above space-group names.
They are only intended as comments.
;

loop_
_space_group_symop_operation_xyz
'x, y, z'
'-x, y+1/2, -z+1/2'
'-x, -y, -z'
'x, -y-1/2, z-1/2'

loop_
_atom_site_label
_atom_site_type_symbol
_atom_site_fract_x
_atom_site_fract_y
_atom_site_fract_z
_atom_site_U_iso_or_equiv
_atom_site_adp_type
_atom_site_occupancy
_atom_site_site_symmetry_order
_atom_site_calc_flag
_atom_site_refinement_flags_posn
_atom_site_refinement_flags_adp
_atom_site_refinement_flags_occupancy
_atom_site_disorder_assembly
_atom_site_disorder_group
C1 C 0.3462(12) 0.7268(7) 0.63420(15) 0.0310(16) Uani 1 1 d . . . . .
N1 N 0.1993(10) 0.7170(6) 0.60058(12) 0.0351(14) Uani 1 1 d . . . . .
H12 H 0.2058 0.6432 0.5836 0.042 Uiso 1 1 calc R U . . .
C2 C 0.0447(13) 0.8393(7) 0.59815(17) 0.0408(18) Uani 1 1 d . . . . .
H1 H -0.0770 0.8593 0.5780 0.049 Uiso 1 1 calc R U . . .
C3 C 0.0912(14) 0.9294(8) 0.62924(17) 0.0476(19) Uani 1 1 d . . . . .
H2 H 0.0074 1.0223 0.6346 0.057 Uiso 1 1 calc R U . . .
C4 C 0.2838(13) 0.8613(7) 0.65177(16) 0.0393(18) Uani 1 1 d . . . . .
H3 H 0.3582 0.9004 0.6749 0.047 Uiso 1 1 calc R U . . .
B1 B 0.6455(16) 0.3420(9) 0.63376(19) 0.038(2) Uani 1 1 d . . . . .
O1 O 0.4992(8) 0.4839(5) 0.62432(10) 0.0357(11) Uani 1 1 d . . . . .
C5 C 0.5201(12) 0.6095(7) 0.64474(15) 0.0323(16) Uani 1 1 d . . . . .
C6 C 0.6972(12) 0.6181(7) 0.67527(14) 0.0345(17) Uani 1 1 d . . . . .
H4 H 0.7004 0.7046 0.6916 0.041 Uiso 1 1 calc R U . . .
C7 C 0.8676(13) 0.5015(7) 0.68191(15) 0.0313(16) Uani 1 1 d . . . . .
O2 O 0.8655(8) 0.3779(5) 0.66052(10) 0.0383(12) Uani 1 1 d . . . . .
C8 C 1.0618(12) 0.5043(7) 0.71235(15) 0.0311(15) Uani 1 1 d . . . . .
C9 C 1.0904(13) 0.5962(7) 0.74409(16) 0.0383(17) Uani 1 1 d . . . . .
H5 H 0.9849 0.6799 0.7503 0.046 Uiso 1 1 calc R U . . .
C10 C 1.2994(14) 0.5448(7) 0.76513(15) 0.0407(18) Uani 1 1 d . . . . .
H6 H 1.3633 0.5869 0.7886 0.049 Uiso 1 1 calc R U . . .
C11 C 1.4004(12) 0.4223(7) 0.74653(15) 0.0344(16) Uani 1 1 d . . . . .
H7 H 1.5463 0.3650 0.7546 0.041 Uiso 1 1 calc R U . . .
N2 N 1.2520(10) 0.3988(6) 0.71442(12) 0.0321(13) Uani 1 1 d . . . . .
H13 H 1.2753 0.3263 0.6975 0.039 Uiso 1 1 calc R U . . .
C12 C 0.7414(13) 0.2714(7) 0.59416(16) 0.0347(16) Uani 1 1 d . . . . .
C13 C 0.6257(13) 0.1491(7) 0.57567(15) 0.0372(17) Uani 1 1 d . . . . .
H8 H 0.4902 0.0970 0.5875 0.045 Uiso 1 1 calc R U . . .
C14 C 0.7064(14) 0.1016(7) 0.53977(15) 0.0377(17) Uani 1 1 d . . . . .
H9 H 0.6283 0.0158 0.5277 0.045 Uiso 1 1 calc R U . . .
C15 C 0.8973(13) 0.1777(7) 0.52180(16) 0.0357(16) Uani 1 1 d . . . . .
H10 H 0.9484 0.1454 0.4972 0.043 Uiso 1 1 calc R U . . .
C16 C 1.0157(13) 0.3014(7) 0.53933(16) 0.0347(16) Uani 1 1 d . . . . .
C17 C 0.9378(13) 0.3460(7) 0.57642(15) 0.0345(17) Uani 1 1 d . . . . .
H11 H 1.0220 0.4282 0.5892 0.041 Uiso 1 1 calc R U . . .
F1 F 0.4816(7) 0.2429(4) 0.65278(8) 0.0396(10) Uani 1 1 d . . . . .
O3 O 1.3092(8) 0.5057(5) 0.53542(10) 0.0410(12) Uani 1 1 d . . . . .
C18 C 1.2168(14) 0.3853(8) 0.52204(16) 0.0399(18) Uani 1 1 d . . . . .
O4 O 1.2963(9) 0.3337(5) 0.48837(11) 0.0428(12) Uani 1 1 d . . . . .
H14 H 1.4142 0.3897 0.4807 0.064 Uiso 1 1 calc R U . . .

loop_
_atom_site_aniso_label
_atom_site_aniso_U_11
_atom_site_aniso_U_22
_atom_site_aniso_U_33
_atom_site_aniso_U_23
_atom_site_aniso_U_13
_atom_site_aniso_U_12
C1 0.045(4) 0.025(3) 0.024(3) 0.001(3) 0.005(3) 0.004(3)
N1 0.046(4) 0.039(3) 0.020(2) -0.002(3) -0.002(2) -0.003(3)
C2 0.046(5) 0.041(4) 0.035(4) 0.008(4) 0.000(3) 0.008(4)
C3 0.059(5) 0.041(4) 0.043(4) 0.000(4) -0.004(4) 0.005(4)
C4 0.049(5) 0.044(4) 0.024(3) 0.000(3) -0.004(3) 0.006(4)
B1 0.046(5) 0.035(4) 0.032(4) 0.008(4) -0.004(4) 0.003(4)
O1 0.047(3) 0.035(2) 0.025(2) -0.006(2) -0.001(2) -0.004(2)
C5 0.035(4) 0.033(4) 0.029(3) 0.001(3) 0.006(3) -0.005(3)
C6 0.046(4) 0.038(4) 0.019(3) -0.003(3) -0.006(3) -0.008(4)
C7 0.046(4) 0.031(3) 0.018(3) 0.004(3) 0.005(3) -0.001(4)
O2 0.054(3) 0.039(3) 0.022(2) -0.004(2) -0.003(2) 0.009(2)
C8 0.042(4) 0.029(3) 0.022(3) -0.002(3) 0.001(3) 0.004(4)
C9 0.048(5) 0.034(4) 0.034(3) -0.004(3) 0.003(3) 0.001(4)
C10 0.062(5) 0.043(4) 0.018(3) -0.004(3) 0.005(3) 0.000(4)
C11 0.037(4) 0.040(4) 0.027(3) 0.005(3) -0.002(3) 0.000(4)
N2 0.044(4) 0.031(3) 0.022(2) -0.005(2) 0.007(2) 0.005(3)
C12 0.040(4) 0.026(4) 0.036(3) 0.003(3) -0.011(3) 0.004(3)
C13 0.046(5) 0.034(4) 0.031(3) -0.001(3) -0.004(3) 0.002(4)
C14 0.052(5) 0.034(4) 0.026(3) -0.007(3) -0.011(3) 0.004(4)
C15 0.045(4) 0.034(4) 0.027(3) 0.008(3) -0.004(3) -0.001(4)
C16 0.048(5) 0.031(4) 0.025(3) 0.008(3) -0.008(3) -0.005(4)
C17 0.041(4) 0.034(4) 0.027(3) -0.003(3) -0.012(3) -0.003(3)
F1 0.047(3) 0.040(2) 0.0330(18) -0.0061(17) 0.0051(17) 0.001(2)
O3 0.048(3) 0.044(3) 0.030(2) 0.004(2) -0.003(2) -0.003(3)
C18 0.054(5) 0.040(4) 0.024(3) -0.001(3) -0.017(3) 0.006(4)
O4 0.054(3) 0.045(3) 0.030(2) 0.002(2) 0.000(2) -0.003(2)

loop_
_atom_type_symbol
_atom_type_description
_atom_type_scat_dispersion_real
_atom_type_scat_dispersion_imag
_atom_type_scat_source
C C 0.0045 0.0022 'International Tables Vol C Tables 4.2.6.8 and 6.1.1.4'
H H 0.0000 0.0000 'International Tables Vol C Tables 4.2.6.8 and 6.1.1.4'
B B 0.0022 0.0009 'International Tables Vol C Tables 4.2.6.8 and 6.1.1.4'
F F 0.0231 0.0137 'International Tables Vol C Tables 4.2.6.8 and 6.1.1.4'
N N 0.0085 0.0044 'International Tables Vol C Tables 4.2.6.8 and 6.1.1.4'
O O 0.0146 0.0081 'International Tables Vol C Tables 4.2.6.8 and 6.1.1.4'

loop_
_geom_angle_atom_site_label_1
_geom_angle_atom_site_label_2
_geom_angle_atom_site_label_3
_geom_angle
_geom_angle_site_symmetry_1
_geom_angle_site_symmetry_3
_geom_angle_publ_flag
C4 C1 N1 107.3(5) . . ?
C4 C1 C5 132.1(5) . . ?
N1 C1 C5 120.6(5) . . ?
C2 N1 C1 108.6(5) . . ?
C2 N1 H12 125.7 . . ?
C1 N1 H12 125.7 . . ?
N1 C2 C3 108.9(6) . . ?
N1 C2 H1 125.5 . . ?
C3 C2 H1 125.5 . . ?
C2 C3 C4 107.9(6) . . ?
C2 C3 H2 126.1 . . ?
C4 C3 H2 126.1 . . ?
C1 C4 C3 107.2(5) . . ?
C1 C4 H3 126.4 . . ?
C3 C4 H3 126.4 . . ?
F1 B1 O2 107.9(5) . . ?
F1 B1 O1 107.8(6) . . ?
O2 B1 O1 109.9(5) . . ?
F1 B1 C12 112.3(6) . . ?
O2 B1 C12 111.2(6) . . ?
O1 B1 C12 107.8(5) . . ?
C5 O1 B1 123.2(5) . . ?
O1 C5 C6 120.1(6) . . ?
O1 C5 C1 115.4(5) . . ?
C6 C5 C1 124.4(6) . . ?
C7 C6 C5 120.1(6) . . ?
C7 C6 H4 120.0 . . ?
C5 C6 H4 120.0 . . ?
O2 C7 C6 121.8(5) . . ?
O2 C7 C8 115.0(6) . . ?
C6 C7 C8 123.2(6) . . ?
C7 O2 B1 121.4(5) . . ?
N2 C8 C9 107.4(5) . . ?
N2 C8 C7 121.5(5) . . ?
C9 C8 C7 131.1(6) . . ?
C10 C9 C8 107.4(6) . . ?
C10 C9 H5 126.3 . . ?
C8 C9 H5 126.3 . . ?
C11 C10 C9 108.6(5) . . ?
C11 C10 H6 125.7 . . ?
C9 C10 H6 125.7 . . ?
N2 C11 C10 106.9(6) . . ?
N2 C11 H7 126.5 . . ?
C10 C11 H7 126.5 . . ?
C11 N2 C8 109.7(5) . . ?
C11 N2 H13 125.1 . . ?
C8 N2 H13 125.1 . . ?
C17 C12 C13 118.7(6) . . ?
C17 C12 B1 117.4(6) . . ?
C13 C12 B1 123.7(6) . . ?
C12 C13 C14 120.6(7) . . ?
C12 C13 H8 119.7 . . ?
C14 C13 H8 119.7 . . ?
C15 C14 C13 120.7(6) . . ?
C15 C14 H9 119.7 . . ?
C13 C14 H9 119.7 . . ?
C14 C15 C16 120.3(6) . . ?
C14 C15 H10 119.9 . . ?
C16 C15 H10 119.9 . . ?
C15 C16 C17 118.7(6) . . ?
C15 C16 C18 122.8(6) . . ?
C17 C16 C18 118.5(6) . . ?
C12 C17 C16 121.1(6) . . ?
C12 C17 H11 119.5 . . ?
C16 C17 H11 119.5 . . ?
O3 C18 O4 119.2(7) . . ?
O3 C18 C16 124.0(6) . . ?
O4 C18 C16 116.7(6) . . ?
C18 O4 H14 109.5 . . ?

loop_
_geom_bond_atom_site_label_1
_geom_bond_atom_site_label_2
_geom_bond_distance
_geom_bond_site_symmetry_2
_geom_bond_publ_flag
C1 C4 1.377(8) . ?
C1 N1 1.384(7) . ?
C1 C5 1.417(8) . ?
N1 C2 1.347(8) . ?
N1 H12 0.8800 . ?
C2 C3 1.359(8) . ?
C2 H1 0.9500 . ?
C3 C4 1.393(9) . ?
C3 H2 0.9500 . ?
C4 H3 0.9500 . ?
B1 F1 1.405(8) . ?
B1 O2 1.492(8) . ?
B1 O1 1.496(8) . ?
B1 C12 1.610(10) . ?
O1 C5 1.317(7) . ?
C5 C6 1.391(8) . ?
C6 C7 1.374(8) . ?
C6 H4 0.9500 . ?
C7 O2 1.319(6) . ?
C7 C8 1.446(8) . ?
C8 N2 1.362(7) . ?
C8 C9 1.375(8) . ?
C9 C10 1.374(9) . ?
C9 H5 0.9500 . ?
C10 C11 1.373(8) . ?
C10 H6 0.9500 . ?
C11 N2 1.358(7) . ?
C11 H7 0.9500 . ?
N2 H13 0.8800 . ?
C12 C17 1.383(9) . ?
C12 C13 1.384(8) . ?
C13 C14 1.399(8) . ?
C13 H8 0.9500 . ?
C14 C15 1.372(9) . ?
C14 H9 0.9500 . ?
C15 C16 1.385(8) . ?
C15 H10 0.9500 . ?
C16 C17 1.425(8) . ?
C16 C18 1.435(9) . ?
C17 H11 0.9500 . ?
O3 C18 1.249(7) . ?
C18 O4 1.339(7) . ?
O4 H14 0.8400 . ?

loop_
_geom_torsion_atom_site_label_1
_geom_torsion_atom_site_label_2
_geom_torsion_atom_site_label_3
_geom_torsion_atom_site_label_4
_geom_torsion
_geom_torsion_site_symmetry_1
_geom_torsion_site_symmetry_2
_geom_torsion_site_symmetry_3
_geom_torsion_site_symmetry_4
_geom_torsion_publ_flag
C4 C1 N1 C2 -2.0(7) . . . . ?
C5 C1 N1 C2 177.7(6) . . . . ?
C1 N1 C2 C3 0.9(7) . . . . ?
N1 C2 C3 C4 0.5(8) . . . . ?
N1 C1 C4 C3 2.3(7) . . . . ?
C5 C1 C4 C3 -177.4(7) . . . . ?
C2 C3 C4 C1 -1.7(8) . . . . ?
F1 B1 O1 C5 100.0(6) . . . . ?
O2 B1 O1 C5 -17.3(8) . . . . ?
C12 B1 O1 C5 -138.6(6) . . . . ?
B1 O1 C5 C6 4.4(9) . . . . ?
B1 O1 C5 C1 -173.1(5) . . . . ?
C4 C1 C5 O1 168.6(6) . . . . ?
N1 C1 C5 O1 -11.0(8) . . . . ?
C4 C1 C5 C6 -8.8(11) . . . . ?
N1 C1 C5 C6 171.6(6) . . . . ?
O1 C5 C6 C7 6.4(9) . . . . ?
C1 C5 C6 C7 -176.3(6) . . . . ?
C5 C6 C7 O2 -1.6(9) . . . . ?
C5 C6 C7 C8 178.1(6) . . . . ?
C6 C7 O2 B1 -13.7(9) . . . . ?
C8 C7 O2 B1 166.6(5) . . . . ?
F1 B1 O2 C7 -95.5(6) . . . . ?
O1 B1 O2 C7 21.7(8) . . . . ?
C12 B1 O2 C7 140.9(5) . . . . ?
O2 C7 C8 N2 10.3(8) . . . . ?
C6 C7 C8 N2 -169.5(6) . . . . ?
O2 C7 C8 C9 -165.4(6) . . . . ?
C6 C7 C8 C9 14.8(11) . . . . ?
N2 C8 C9 C10 0.1(7) . . . . ?
C7 C8 C9 C10 176.2(6) . . . . ?
C8 C9 C10 C11 0.2(7) . . . . ?
C9 C10 C11 N2 -0.4(7) . . . . ?
C10 C11 N2 C8 0.5(7) . . . . ?
C9 C8 N2 C11 -0.3(7) . . . . ?
C7 C8 N2 C11 -176.9(6) . . . . ?
F1 B1 C12 C17 -168.8(5) . . . . ?
O2 B1 C12 C17 -47.8(7) . . . . ?
O1 B1 C12 C17 72.7(7) . . . . ?
F1 B1 C12 C13 16.6(9) . . . . ?
O2 B1 C12 C13 137.6(6) . . . . ?
O1 B1 C12 C13 -101.9(7) . . . . ?
C17 C12 C13 C14 0.2(9) . . . . ?
B1 C12 C13 C14 174.8(6) . . . . ?
C12 C13 C14 C15 -1.7(9) . . . . ?
C13 C14 C15 C16 1.1(9) . . . . ?
C14 C15 C16 C17 0.9(9) . . . . ?
C14 C15 C16 C18 179.8(6) . . . . ?
C13 C12 C17 C16 1.8(9) . . . . ?
B1 C12 C17 C16 -173.1(6) . . . . ?
C15 C16 C17 C12 -2.4(9) . . . . ?
C18 C16 C17 C12 178.6(6) . . . . ?
C15 C16 C18 O3 172.6(6) . . . . ?
C17 C16 C18 O3 -8.4(10) . . . . ?
C15 C16 C18 O4 -3.3(9) . . . . ?
C17 C16 C18 O4 175.6(5) . . . . ?
